data_7239664
loop_
_publ_author_name
'Wang, Chang-Sheng'
'Huang, Qi'
'Wang, Xia'
'Zhang, Yu-Tong'
'Ma, Dong-Sheng'
'Yu, Ying-Hui'
'Gao, Jin-Sheng'

_publ_section_title
;
 Three new coordination polymers based on
 bis(4-(4H-1,2,4-triazol-4-yl)phenyl)methane: syntheses, structures,
 multiresponsive luminescent sensitive detection for antibiotics and
 pesticides, and antitumor activities
;
_journal_issue 72
_journal_name_full 'RSC Advances'
_journal_page_first 42272
_journal_paper_doi 10.1039/C9RA08659E
_journal_volume 9
_journal_year 2019
_chemical_formula_moiety 'C36 H31 Ag2 Mo4 N13 O13'
_chemical_formula_sum 'C36 H31 Ag2 Mo4 N13 O13'
_chemical_formula_weight 1453.24
_space_group_IT_number 15
_space_group_name_Hall '-C 2yc'
_space_group_name_H-M_alt 'C 1 2/c 1'
_symmetry_cell_setting monoclinic
_symmetry_space_group_name_H-M 'C 1 2/c 1'
_atom_sites_solution_hydrogens geom
_atom_sites_solution_primary direct
_atom_sites_solution_secondary difmap
_audit_block_doi 10.5517/ccdc.csd.cc23j9dc
_audit_creation_method SHELXL-97
_audit_update_record
;
2019-09-07 deposited with the CCDC.	2019-12-09 downloaded from the CCDC.
;
_cell_angle_alpha 90.00
_cell_angle_beta 102.567(2)
_cell_angle_gamma 90.00
_cell_formula_units_Z 8
_cell_length_a 24.1943(9)
_cell_length_b 23.8328(9)
_cell_length_c 15.2210(6)
_cell_measurement_reflns_used 9800
_cell_measurement_temperature 302(2)
_cell_measurement_theta_max 56.584
_cell_measurement_theta_min 5.645
_cell_volume 8566.4(6)
_computing_cell_refinement 'Bruker SMART'
_computing_data_collection 'Bruker SMART'
_computing_data_reduction 'Bruker SAINT'
_computing_molecular_graphics 'Bruker SHELXTL'
_computing_publication_material 'Bruker SHELXTL'
_computing_structure_refinement 'SHELXL-97 (Sheldrick, 1997)'
_computing_structure_solution 'SHELXS-97 (Sheldrick, 1990)'
_diffrn_ambient_temperature 302(2)
_diffrn_measured_fraction_theta_full 0.997
_diffrn_measured_fraction_theta_max 0.997
_diffrn_measurement_device_type 'CCD area detector'
_diffrn_measurement_method 'phi and omega scans'
_diffrn_radiation_monochromator graphite
_diffrn_radiation_source 'fine-focus sealed tube'
_diffrn_radiation_type MoK\a
_diffrn_radiation_wavelength 0.71073
_diffrn_reflns_av_R_equivalents 0.0611
_diffrn_reflns_av_sigmaI/netI 0.0423
_diffrn_reflns_limit_h_max 32
_diffrn_reflns_limit_h_min -32
_diffrn_reflns_limit_k_max 31
_diffrn_reflns_limit_k_min -31
_diffrn_reflns_limit_l_max 20
_diffrn_reflns_limit_l_min -20
_diffrn_reflns_number 66529
_diffrn_reflns_theta_full 28.31
_diffrn_reflns_theta_max 28.31
_diffrn_reflns_theta_min 2.71
_diffrn_standards_decay_% 0
_diffrn_standards_interval_count 0
_diffrn_standards_interval_time 0
_diffrn_standards_number 0
_exptl_absorpt_coefficient_mu 2.113
_exptl_absorpt_correction_T_max 0.7022
_exptl_absorpt_correction_T_min 0.6772
_exptl_absorpt_correction_type multi-scan
_exptl_absorpt_process_details
;
CrysAlisPro, Agilent Technologies,
Version 1.171.35.21 (release 20-01-2012 CrysAlis171 .NET)
(compiled Jan 23 2012,18:06:46)
Empirical absorption correction using spherical harmonics,
 implemented in SCALE3 ABSPACK scaling algorithm.
;
_exptl_crystal_colour colorless
_exptl_crystal_density_diffrn 2.254
_exptl_crystal_density_method 'not measured'
_exptl_crystal_description block
_exptl_crystal_F_000 5632
_exptl_crystal_size_max 0.20
_exptl_crystal_size_mid 0.19
_exptl_crystal_size_min 0.18
_refine_diff_density_max 3.899
_refine_diff_density_min -1.738
_refine_diff_density_rms 0.258
_refine_ls_extinction_method none
_refine_ls_goodness_of_fit_ref 1.090
_refine_ls_hydrogen_treatment mixed
_refine_ls_matrix_type full
_refine_ls_number_parameters 614
_refine_ls_number_reflns 10656
_refine_ls_number_restraints 0
_refine_ls_restrained_S_all 1.090
_refine_ls_R_factor_all 0.1479
_refine_ls_R_factor_gt 0.0855
_refine_ls_shift/su_max 0.001
_refine_ls_shift/su_mean 0.000
_refine_ls_structure_factor_coef Fsqd
_refine_ls_weighting_details 'calc w=1/[\s^2^(Fo^2^)+(0.0843P)^2^+487.9363P] where P=(Fo^2^+2Fc^2^)/3'
_refine_ls_weighting_scheme calc
_refine_ls_wR_factor_gt 0.1978
_refine_ls_wR_factor_ref 0.2603
_reflns_number_gt 6546
_reflns_number_total 10656
_reflns_threshold_expression >2sigma(I)
_cod_data_source_file c9ra08659e2.cif
_cod_data_source_block 420
_cod_depositor_comments
;
The following automatic conversions were performed:

data item '_symmetry_cell_setting' value 'Monoclinic' was changed to
'monoclinic' in accordance with the
/home/data/users/saulius/crontab/automatic-downloads/rss-feeds/RSC/lib/dictionaries/cif_core.dic
dictionary named 'cif_core.dic' version 2.4.2 last updated on
2011-04-26.

Automatic conversion script
Id: cif_fix_values 7556 2019-12-06 15:28:31Z antanas 
;
_cod_original_sg_symbol_H-M 'C2/c  '
_cod_database_code 7239664

loop_
_symmetry_equiv_pos_as_xyz
'x, y, z'
'-x, y, -z+1/2'
'x+1/2, y+1/2, z'
'-x+1/2, y+1/2, -z+1/2'
'-x, -y, -z'
'x, -y, z-1/2'
'-x+1/2, -y+1/2, -z'
'x+1/2, -y+1/2, z-1/2'

loop_
_atom_site_label
_atom_site_type_symbol
_atom_site_fract_x
_atom_site_fract_y
_atom_site_fract_z
_atom_site_U_iso_or_equiv
_atom_site_adp_type
_atom_site_occupancy
_atom_site_symmetry_multiplicity
_atom_site_calc_flag
_atom_site_refinement_flags
Mo4 Mo 0.70320(4) 0.78332(3) 0.90748(6) 0.0251(2) Uani 1 1 d .
Mo1 Mo 0.83533(4) 0.78609(4) 0.90945(6) 0.0287(2) Uani 1 1 d .
Mo3 Mo 0.70555(4) 0.64883(4) 0.90930(6) 0.0288(2) Uani 1 1 d .
Mo2 Mo 0.84214(4) 0.64938(4) 0.91763(7) 0.0353(2) Uani 1 1 d .
Ag2 Ag 0.42401(5) 0.51132(5) 0.78626(9) 0.0597(3) Uani 1 1 d .
Ag1 Ag 0.57539(5) 0.53057(5) 0.96913(10) 0.0623(4) Uani 1 1 d .
O1 O 0.7692(3) 0.7220(3) 0.9330(5) 0.0305(16) Uani 1 1 d .
O2 O 0.7706(3) 0.8313(3) 0.9355(5) 0.0303(16) Uani 1 1 d .
O3 O 0.6556(3) 0.8324(3) 0.9348(5) 0.0337(17) Uani 1 1 d .
O4 O 0.7751(3) 0.6094(3) 0.9346(6) 0.0384(19) Uani 1 1 d .
O5 O 0.6625(3) 0.7169(3) 0.9324(5) 0.0336(17) Uani 1 1 d .
O6 O 0.8804(3) 0.7210(3) 0.9342(6) 0.0380(18) Uani 1 1 d .
O7 O 0.6904(3) 0.7834(3) 0.7940(5) 0.0353(17) Uani 1 1 d .
O8 O 0.8164(4) 0.7851(3) 0.7950(5) 0.0393(18) Uani 1 1 d .
O9 O 0.8862(4) 0.8374(4) 0.9319(6) 0.043(2) Uani 1 1 d .
O10 O 0.6923(4) 0.6529(4) 0.7958(6) 0.042(2) Uani 1 1 d .
O11 O 0.6604(3) 0.5977(4) 0.9303(6) 0.043(2) Uani 1 1 d .
O12 O 0.8266(4) 0.6480(4) 0.8033(6) 0.046(2) Uani 1 1 d .
O13 O 0.8955(4) 0.6026(4) 0.9494(8) 0.057(3) Uani 1 1 d .
N1 N 0.0233(4) 0.1443(5) 0.3819(8) 0.044(3) Uani 1 1 d .
N2 N 0.2353(5) 0.9974(4) 0.6622(7) 0.042(2) Uani 1 1 d .
N3 N 0.4816(4) 0.6797(5) 0.8574(7) 0.043(2) Uani 1 1 d .
N4 N 0.2772(5) 0.4275(4) 0.6172(8) 0.046(3) Uani 1 1 d .
N5 N 0.4648(5) 0.5907(5) 0.8367(9) 0.052(3) Uani 1 1 d .
N6 N 0.1512(5) 0.9962(5) 0.5744(9) 0.051(3) Uani 1 1 d .
N7 N 0.5193(4) 0.5957(5) 0.8889(8) 0.046(3) Uani 1 1 d .
N8 N -0.0179(5) 0.0616(5) 0.3663(8) 0.050(3) Uani 1 1 d .
N9 N 0.3536(5) 0.4660(5) 0.6985(8) 0.052(3) Uani 1 1 d .
N10 N 0.0375(4) 0.0553(5) 0.4119(9) 0.055(3) Uani 1 1 d .
C1 C 0.0346(5) 0.2030(5) 0.3722(9) 0.041(3) Uani 1 1 d .
C2 C 0.3186(6) 0.9365(5) 0.6741(9) 0.041(3) Uani 1 1 d .
H2 H 0.3023 0.9209 0.6185 0.049 Uiso 1 1 calc R
C3 C 0.5217(5) 0.7747(6) 0.8718(9) 0.045(3) Uani 1 1 d .
H3 H 0.5582 0.7601 0.8811 0.054 Uiso 1 1 calc R
C4 C 0.1967(6) 0.9658(5) 0.6096(9) 0.043(3) Uani 1 1 d .
H4 H 0.2009 0.9278 0.5988 0.052 Uiso 1 1 calc R
C5 C 0.5122(6) 0.8319(5) 0.8711(9) 0.047(3) Uani 1 1 d .
H5 H 0.5435 0.8556 0.8804 0.057 Uiso 1 1 calc R
N11 N 0.3505(6) 0.4113(5) 0.7280(10) 0.070(4) Uani 1 1 d .
C6 C 0.4420(5) 0.6413(6) 0.8180(10) 0.048(3) Uani 1 1 d .
H6 H 0.4059 0.6490 0.7845 0.057 Uiso 1 1 calc R
C7 C 0.0140(6) 0.2994(6) 0.3988(10) 0.054(4) Uani 1 1 d .
H7 H -0.0069 0.3262 0.4218 0.065 Uiso 1 1 calc R
C8 C 0.0754(6) 0.2190(6) 0.3281(9) 0.050(3) Uani 1 1 d .
H8 H 0.0961 0.1919 0.3053 0.060 Uiso 1 1 calc R
C9 C -0.0254(5) 0.1139(6) 0.3490(9) 0.047(3) Uani 1 1 d .
H9 H -0.0593 0.1294 0.3182 0.057 Uiso 1 1 calc R
C10 C 0.2910(6) 0.9795(5) 0.7107(9) 0.043(3) Uani 1 1 d .
C11 C 0.0566(6) 0.3156(6) 0.3549(10) 0.050(3) Uani 1 1 d .
C12 C 0.5277(5) 0.6507(6) 0.8986(10) 0.051(3) Uani 1 1 d .
H12 H 0.5611 0.6671 0.9299 0.061 Uiso 1 1 calc R
C13 C 0.2260(6) 0.4171(6) 0.5526(10) 0.046(3) Uani 1 1 d .
C14 C 0.0034(5) 0.2413(5) 0.4076(10) 0.044(3) Uani 1 1 d .
H14 H -0.0245 0.2295 0.4369 0.053 Uiso 1 1 calc R
C15 C 0.4747(5) 0.7397(6) 0.8579(9) 0.044(3) Uani 1 1 d .
C16 C 0.3095(6) 0.4745(6) 0.6340(10) 0.048(3) Uani 1 1 d .
H16 H 0.3011 0.5083 0.6035 0.057 Uiso 1 1 calc R
C17 C 0.4590(6) 0.8562(6) 0.8575(10) 0.053(4) Uani 1 1 d .
C18 C 0.0866(6) 0.2755(7) 0.3170(11) 0.059(4) Uani 1 1 d .
H18 H 0.1135 0.2864 0.2849 0.070 Uiso 1 1 calc R
N12 N 0.1619(7) 1.0505(5) 0.6087(11) 0.071(4) Uani 1 1 d .
C19 C 0.1485(7) 0.4452(6) 0.4357(10) 0.055(4) Uani 1 1 d .
H19 H 0.1293 0.4739 0.4003 0.066 Uiso 1 1 calc R
C20 C 0.3961(6) 0.9413(5) 0.8043(10) 0.048(3) Uani 1 1 d .
C21 C 0.4211(6) 0.7619(6) 0.8470(12) 0.059(4) Uani 1 1 d .
H21 H 0.3900 0.7381 0.8400 0.071 Uiso 1 1 calc R
C22 C 0.3699(6) 0.9856(6) 0.8359(11) 0.055(4) Uani 1 1 d .
H22 H 0.3877 1.0029 0.8894 0.065 Uiso 1 1 calc R
C23 C 0.1274(6) 0.3907(6) 0.4268(10) 0.053(4) Uani 1 1 d .
C24 C 0.1984(7) 0.4564(6) 0.4978(11) 0.063(4) Uani 1 1 d .
H24 H 0.2131 0.4926 0.5014 0.075 Uiso 1 1 calc R
C25 C 0.3054(7) 0.3896(6) 0.6782(11) 0.065(5) Uani 1 1 d .
H25 H 0.2937 0.3528 0.6832 0.078 Uiso 1 1 calc R
C26 C 0.0743(6) 0.3777(6) 0.3552(12) 0.065(5) Uani 1 1 d .
H26A H 0.0810 0.3873 0.2965 0.077 Uiso 1 1 calc R
H26B H 0.0434 0.4009 0.3656 0.077 Uiso 1 1 calc R
C27 C 0.0604(6) 0.1045(6) 0.4258(12) 0.058(4) Uani 1 1 d .
H27 H 0.0964 0.1119 0.4602 0.070 Uiso 1 1 calc R
C28 C 0.3708(7) 0.9178(6) 0.7225(10) 0.056(4) Uani 1 1 d .
H28 H 0.3891 0.8889 0.6993 0.067 Uiso 1 1 calc R
C29 C 0.2122(7) 1.0512(6) 0.6582(13) 0.067(5) Uani 1 1 d .
H29 H 0.2304 1.0827 0.6869 0.081 Uiso 1 1 calc R
C30 C 0.3180(7) 1.0051(6) 0.7905(10) 0.054(4) Uani 1 1 d .
H30 H 0.3011 1.0352 0.8132 0.065 Uiso 1 1 calc R
C31 C 0.4131(6) 0.8199(6) 0.8462(13) 0.065(5) Uani 1 1 d .
H31 H 0.3767 0.8344 0.8381 0.078 Uiso 1 1 calc R
C32 C 0.2033(7) 0.3631(6) 0.5486(12) 0.073(5) Uani 1 1 d .
H32 H 0.2215 0.3352 0.5869 0.087 Uiso 1 1 calc R
C33 C 0.4530(7) 0.9188(6) 0.8579(12) 0.065(5) Uani 1 1 d .
H33A H 0.4832 0.9351 0.8334 0.077 Uiso 1 1 calc R
H33B H 0.4581 0.9313 0.9198 0.077 Uiso 1 1 calc R
C34 C 0.1530(8) 0.3516(7) 0.4862(14) 0.081(6) Uani 1 1 d .
H34 H 0.1367 0.3162 0.4857 0.097 Uiso 1 1 calc R
C35 C 0.7478(9) 0.7157(9) 0.6396(13) 0.085(6) Uani 1 1 d .
H35A H 0.7682 0.7471 0.6230 0.127 Uiso 1 1 calc R
H35B H 0.7735 0.6851 0.6586 0.127 Uiso 1 1 calc R
H35C H 0.7303 0.7263 0.6881 0.127 Uiso 1 1 calc R
C36 C 0.7061(9) 0.6990(9) 0.5659(14) 0.081(5) Uani 1 1 d .
N13 N 0.6701(9) 0.6849(11) 0.5054(17) 0.145(11) Uani 1 1 d .

loop_
_atom_site_aniso_label
_atom_site_aniso_U_11
_atom_site_aniso_U_22
_atom_site_aniso_U_33
_atom_site_aniso_U_23
_atom_site_aniso_U_13
_atom_site_aniso_U_12
Mo4 0.0229(4) 0.0207(4) 0.0296(4) 0.0015(3) 0.0012(3) -0.0009(3)
Mo1 0.0273(4) 0.0256(4) 0.0341(5) 0.0001(4) 0.0086(4) -0.0028(3)
Mo3 0.0281(4) 0.0206(4) 0.0359(5) -0.0040(3) 0.0033(4) -0.0023(3)
Mo2 0.0348(5) 0.0277(5) 0.0443(6) -0.0048(4) 0.0105(4) 0.0000(4)
Ag2 0.0441(6) 0.0468(6) 0.0821(9) -0.0051(6) 0.0008(5) -0.0098(5)
Ag1 0.0419(6) 0.0501(6) 0.0870(9) 0.0055(6) -0.0032(6) 0.0007(5)
O1 0.035(4) 0.024(4) 0.030(4) 0.000(3) 0.003(3) -0.001(3)
O2 0.029(4) 0.022(3) 0.039(4) 0.006(3) 0.005(3) 0.000(3)
O3 0.030(4) 0.024(4) 0.043(4) 0.002(3) 0.001(3) -0.002(3)
O4 0.039(4) 0.027(4) 0.046(5) 0.000(3) 0.001(4) -0.001(3)
O5 0.021(3) 0.032(4) 0.043(4) 0.002(3) -0.005(3) -0.001(3)
O6 0.030(4) 0.032(4) 0.055(5) 0.011(4) 0.015(4) 0.004(3)
O7 0.033(4) 0.035(4) 0.031(4) 0.002(3) -0.007(3) 0.000(3)
O8 0.050(5) 0.038(4) 0.032(4) 0.001(3) 0.013(4) -0.005(4)
O9 0.038(5) 0.038(4) 0.052(5) 0.005(4) 0.007(4) -0.007(4)
O10 0.042(5) 0.041(5) 0.038(5) -0.008(4) -0.003(4) 0.001(4)
O11 0.033(4) 0.035(4) 0.060(6) -0.003(4) 0.008(4) -0.007(3)
O12 0.054(5) 0.043(5) 0.045(5) -0.010(4) 0.022(4) -0.011(4)
O13 0.050(6) 0.041(5) 0.082(7) -0.009(5) 0.017(5) 0.015(4)
N1 0.030(5) 0.041(6) 0.057(7) 0.000(5) 0.001(5) -0.007(4)
N2 0.047(6) 0.029(5) 0.049(6) -0.010(4) 0.013(5) 0.008(4)
N3 0.029(5) 0.044(6) 0.048(6) 0.003(5) -0.004(4) -0.005(4)
N4 0.049(6) 0.032(5) 0.053(7) -0.003(5) 0.001(5) -0.007(5)
N5 0.032(5) 0.049(7) 0.069(8) 0.001(6) -0.001(5) -0.006(5)
N6 0.032(5) 0.046(6) 0.071(8) -0.011(6) 0.005(5) 0.001(5)
N7 0.032(5) 0.049(6) 0.052(6) -0.001(5) -0.002(5) -0.014(5)
N8 0.034(5) 0.042(6) 0.066(8) 0.011(5) -0.003(5) -0.005(5)
N9 0.048(7) 0.048(6) 0.056(7) -0.003(5) -0.001(5) -0.011(5)
N10 0.028(5) 0.042(6) 0.089(9) -0.002(6) -0.001(5) -0.003(5)
C1 0.038(6) 0.039(6) 0.044(7) -0.004(5) 0.000(5) 0.000(5)
C2 0.050(7) 0.030(6) 0.040(7) -0.008(5) 0.007(5) 0.006(5)
C3 0.025(5) 0.050(7) 0.055(8) 0.007(6) -0.003(5) 0.007(5)
C4 0.045(7) 0.028(6) 0.056(8) -0.001(5) 0.007(6) -0.001(5)
C5 0.050(7) 0.029(6) 0.056(8) -0.006(5) -0.006(6) -0.004(5)
N11 0.060(8) 0.049(7) 0.081(10) 0.019(7) -0.025(7) -0.010(6)
C6 0.029(6) 0.040(7) 0.073(9) 0.007(6) 0.010(6) 0.001(5)
C7 0.053(8) 0.044(7) 0.056(9) -0.007(6) -0.008(7) 0.003(6)
C8 0.050(8) 0.052(8) 0.051(8) -0.012(6) 0.018(6) -0.017(6)
C9 0.033(6) 0.057(8) 0.047(7) -0.013(6) 0.000(5) 0.014(6)
C10 0.046(7) 0.030(6) 0.054(8) -0.003(5) 0.012(6) -0.005(5)
C11 0.040(7) 0.044(7) 0.057(8) -0.001(6) -0.005(6) -0.011(6)
C12 0.031(6) 0.043(7) 0.069(9) 0.007(6) -0.009(6) 0.000(5)
C13 0.043(7) 0.039(7) 0.053(8) -0.001(6) 0.006(6) -0.004(5)
C14 0.033(6) 0.040(7) 0.061(8) -0.004(6) 0.015(6) -0.008(5)
C15 0.034(6) 0.043(7) 0.051(7) 0.007(6) -0.004(5) 0.007(5)
C16 0.048(7) 0.039(7) 0.055(8) 0.003(6) 0.008(6) -0.016(6)
C17 0.050(8) 0.043(7) 0.055(8) 0.002(6) -0.011(6) -0.001(6)
C18 0.049(8) 0.069(10) 0.054(9) -0.007(7) 0.004(7) -0.025(7)
N12 0.076(10) 0.040(7) 0.097(11) -0.002(7) 0.013(8) 0.008(7)
C19 0.061(9) 0.039(7) 0.056(8) 0.010(6) -0.005(7) -0.001(6)
C20 0.050(8) 0.031(6) 0.060(8) -0.010(6) 0.003(6) -0.009(6)
C21 0.032(6) 0.045(8) 0.089(12) -0.001(8) -0.010(7) 0.005(6)
C22 0.053(8) 0.041(7) 0.063(9) -0.012(6) -0.002(7) -0.006(6)
C23 0.047(7) 0.043(7) 0.061(9) 0.010(6) -0.004(6) -0.014(6)
C24 0.072(10) 0.039(7) 0.073(10) 0.017(7) 0.007(8) -0.023(7)
C25 0.081(11) 0.039(7) 0.058(9) 0.016(6) -0.022(8) -0.010(7)
C26 0.049(8) 0.046(8) 0.082(11) 0.008(8) -0.021(8) -0.004(7)
C27 0.028(6) 0.044(7) 0.098(12) 0.003(8) 0.001(7) -0.004(5)
C28 0.061(9) 0.034(7) 0.066(9) -0.020(6) 0.001(7) -0.001(6)
C29 0.047(8) 0.036(7) 0.109(14) -0.018(8) -0.005(8) 0.008(6)
C30 0.060(9) 0.034(7) 0.063(9) -0.018(6) 0.003(7) 0.002(6)
C31 0.033(7) 0.048(8) 0.102(13) 0.000(8) -0.013(7) 0.004(6)
C32 0.075(11) 0.037(7) 0.085(12) 0.017(8) -0.027(9) -0.013(7)
C33 0.058(9) 0.042(8) 0.079(11) -0.023(7) -0.016(8) 0.004(7)
C34 0.071(11) 0.048(9) 0.100(14) 0.004(9) -0.034(10) -0.016(8)

loop_
_atom_type_symbol
_atom_type_description
_atom_type_scat_dispersion_real
_atom_type_scat_dispersion_imag
_atom_type_scat_source
Ag Ag -0.8971 1.1015 'International Tables Vol C Tables 4.2.6.8 and 6.1.1.4'
C C 0.0033 0.0016 'International Tables Vol C Tables 4.2.6.8 and 6.1.1.4'
Mo Mo -1.6832 0.6857 'International Tables Vol C Tables 4.2.6.8 and 6.1.1.4'
N N 0.0061 0.0033 'International Tables Vol C Tables 4.2.6.8 and 6.1.1.4'
O O 0.0106 0.0060 'International Tables Vol C Tables 4.2.6.8 and 6.1.1.4'
H H 0.0000 0.0000 'International Tables Vol C Tables 4.2.6.8 and 6.1.1.4'

loop_
_geom_angle_atom_site_label_1
_geom_angle_atom_site_label_2
_geom_angle_atom_site_label_3
_geom_angle
_geom_angle_site_symmetry_1
_geom_angle_site_symmetry_3
O7 Mo4 O3 104.9(4) . .
O7 Mo4 O5 102.3(4) . .
O3 Mo4 O5 96.3(3) . .
O7 Mo4 O2 100.4(4) . .
O3 Mo4 O2 96.8(3) . .
O5 Mo4 O2 149.8(3) . .
O7 Mo4 O1 98.7(3) . .
O3 Mo4 O1 156.4(3) . .
O5 Mo4 O1 78.3(3) . .
O2 Mo4 O1 78.8(3) . .
O7 Mo4 O1 173.7(3) . 7_667
O3 Mo4 O1 81.2(3) . 7_667
O5 Mo4 O1 78.4(3) . 7_667
O2 Mo4 O1 76.9(3) . 7_667
O1 Mo4 O1 75.3(3) . 7_667
O7 Mo4 Mo1 88.3(3) . .
O3 Mo4 Mo1 133.8(2) . .
O5 Mo4 Mo1 124.3(2) . .
O2 Mo4 Mo1 37.0(2) . .
O1 Mo4 Mo1 46.0(2) . .
O1 Mo4 Mo1 86.19(19) 7_667 .
O7 Mo4 Mo3 90.5(3) . .
O3 Mo4 Mo3 132.5(2) . .
O5 Mo4 Mo3 36.2(2) . .
O2 Mo4 Mo3 124.6(2) . .
O1 Mo4 Mo3 45.8(2) . .
O1 Mo4 Mo3 86.43(17) 7_667 .
Mo1 Mo4 Mo3 90.27(3) . .
O8 Mo1 O9 103.6(4) . .
O8 Mo1 O6 102.0(4) . .
O9 Mo1 O6 100.9(4) . .
O8 Mo1 O2 99.3(4) . .
O9 Mo1 O2 97.7(4) . .
O6 Mo1 O2 147.4(3) . .
O8 Mo1 O1 96.2(3) . .
O9 Mo1 O1 159.6(4) . .
O6 Mo1 O1 79.2(3) . .
O2 Mo1 O1 74.2(3) . .
O8 Mo1 O5 165.8(3) . 7_667
O9 Mo1 O5 87.9(4) . 7_667
O6 Mo1 O5 83.6(3) . 7_667
O2 Mo1 O5 70.5(3) . 7_667
O1 Mo1 O5 71.8(3) . 7_667
O8 Mo1 Mo4 86.8(3) . .
O9 Mo1 Mo4 133.6(3) . .
O6 Mo1 Mo4 121.2(2) . .
O2 Mo1 Mo4 36.0(2) . .
O1 Mo1 Mo4 42.04(19) . .
O5 Mo1 Mo4 79.15(17) 7_667 .
O10 Mo3 O11 104.2(4) . .
O10 Mo3 O4 101.5(4) . .
O11 Mo3 O4 100.6(4) . .
O10 Mo3 O5 98.2(4) . .
O11 Mo3 O5 99.6(4) . .
O4 Mo3 O5 147.2(3) . .
O10 Mo3 O1 95.0(4) . .
O11 Mo3 O1 160.3(4) . .
O4 Mo3 O1 79.0(3) . .
O5 Mo3 O1 73.4(3) . .
O10 Mo3 O2 164.7(3) . 7_667
O11 Mo3 O2 89.0(4) . 7_667
O4 Mo3 O2 83.3(3) . 7_667
O5 Mo3 O2 71.6(3) . 7_667
O1 Mo3 O2 71.4(3) . 7_667
O10 Mo3 Mo4 86.2(3) . .
O11 Mo3 Mo4 134.6(3) . .
O4 Mo3 Mo4 120.7(2) . .
O5 Mo3 Mo4 35.0(2) . .
O1 Mo3 Mo4 41.79(19) . .
O2 Mo3 Mo4 78.89(17) 7_667 .
O13 Mo2 O12 105.3(5) . .
O13 Mo2 O6 103.4(4) . .
O12 Mo2 O6 98.3(4) . .
O13 Mo2 O4 104.2(4) . .
O12 Mo2 O4 97.0(4) . .
O6 Mo2 O4 143.5(3) . .
O13 Mo2 O3 89.5(4) . 7_667
O12 Mo2 O3 165.3(4) . 7_667
O6 Mo2 O3 78.1(3) . 7_667
O4 Mo2 O3 78.7(3) . 7_667
O13 Mo2 O1 158.6(4) . .
O12 Mo2 O1 96.1(4) . .
O6 Mo2 O1 72.9(3) . .
O4 Mo2 O1 72.7(3) . .
O3 Mo2 O1 69.2(3) 7_667 .
N5 Ag2 N9 149.7(4) . .
N5 Ag2 N8 106.2(4) . 8_556
N9 Ag2 N8 104.1(4) . 8_556
N7 Ag1 N6 152.6(4) . 8_566
N7 Ag1 N10 105.2(4) . 8_556
N6 Ag1 N10 102.2(4) 8_566 8_556
Mo4 O1 Mo1 92.0(3) . .
Mo4 O1 Mo3 92.4(3) . .
Mo1 O1 Mo3 160.8(4) . .
Mo4 O1 Mo4 104.7(3) . 7_667
Mo1 O1 Mo4 98.3(3) . 7_667
Mo3 O1 Mo4 98.6(3) . 7_667
Mo4 O1 Mo2 164.6(4) . .
Mo1 O1 Mo2 85.2(3) . .
Mo3 O1 Mo2 85.6(2) . .
Mo4 O1 Mo2 90.7(2) 7_667 .
Mo4 O2 Mo1 107.0(3) . .
Mo4 O2 Mo3 110.2(3) . 7_667
Mo1 O2 Mo3 105.9(3) . 7_667
Mo4 O3 Mo2 119.0(4) . 7_667
Mo3 O4 Mo2 117.4(4) . .
Mo4 O5 Mo3 108.7(4) . .
Mo4 O5 Mo1 108.6(3) . 7_667
Mo3 O5 Mo1 104.7(3) . 7_667
Mo1 O6 Mo2 117.5(4) . .
C27 N1 C9 103.1(11) . .
C27 N1 C1 127.0(10) . .
C9 N1 C1 129.8(11) . .
C4 N2 C29 105.8(11) . .
C4 N2 C10 126.5(10) . .
C29 N2 C10 127.7(11) . .
C12 N3 C6 107.0(11) . .
C12 N3 C15 126.4(11) . .
C6 N3 C15 126.6(10) . .
C16 N4 C25 103.5(11) . .
C16 N4 C13 130.7(12) . .
C25 N4 C13 125.7(11) . .
C6 N5 N7 109.9(11) . .
C6 N5 Ag2 125.0(9) . .
N7 N5 Ag2 125.0(9) . .
C4 N6 N12 106.4(11) . .
C4 N6 Ag1 127.5(9) . 8_465
N12 N6 Ag1 125.8(9) . 8_465
C12 N7 N5 104.6(11) . .
C12 N7 Ag1 124.3(8) . .
N5 N7 Ag1 129.7(8) . .
C9 N8 N10 106.8(11) . .
C9 N8 Ag2 124.2(9) . 8_455
N10 N8 Ag2 125.2(9) . 8_455
C16 N9 N11 107.3(11) . .
C16 N9 Ag2 141.4(10) . .
N11 N9 Ag2 110.7(9) . .
C27 N10 N8 108.4(11) . .
C27 N10 Ag1 128.0(9) . 8_455
N8 N10 Ag1 123.1(8) . 8_455
C8 C1 C14 121.8(13) . .
C8 C1 N1 119.8(12) . .
C14 C1 N1 118.4(12) . .
C28 C2 C10 118.7(12) . .
C28 C2 H2 120.6 . .
C10 C2 H2 120.6 . .
C5 C3 C15 117.4(12) . .
C5 C3 H3 121.3 . .
C15 C3 H3 121.3 . .
N2 C4 N6 110.3(11) . .
N2 C4 H4 124.8 . .
N6 C4 H4 124.8 . .
C3 C5 C17 124.1(13) . .
C3 C5 H5 117.9 . .
C17 C5 H5 117.9 . .
C25 N11 N9 106.5(11) . .
N5 C6 N3 107.2(11) . .
N5 C6 H6 126.4 . .
N3 C6 H6 126.4 . .
C11 C7 C14 118.8(14) . .
C11 C7 H7 120.6 . .
C14 C7 H7 120.6 . .
C1 C8 C18 120.9(14) . .
C1 C8 H8 119.6 . .
C18 C8 H8 119.6 . .
N8 C9 N1 111.5(11) . .
N8 C9 H9 124.2 . .
N1 C9 H9 124.2 . .
C30 C10 C2 119.6(13) . .
C30 C10 N2 121.5(12) . .
C2 C10 N2 118.9(11) . .
C7 C11 C18 120.8(13) . .
C7 C11 C26 119.7(15) . .
C18 C11 C26 119.2(14) . .
N7 C12 N3 111.3(11) . .
N7 C12 H12 124.3 . .
N3 C12 H12 124.3 . .
C24 C13 C32 118.9(13) . .
C24 C13 N4 123.3(12) . .
C32 C13 N4 117.7(12) . .
C1 C14 C7 119.1(13) . .
C1 C14 H14 120.4 . .
C7 C14 H14 120.4 . .
C21 C15 C3 120.4(13) . .
C21 C15 N3 119.3(12) . .
C3 C15 N3 120.2(11) . .
N9 C16 N4 111.1(12) . .
N9 C16 H16 124.5 . .
N4 C16 H16 124.5 . .
C5 C17 C31 116.7(13) . .
C5 C17 C33 120.2(13) . .
C31 C17 C33 123.1(14) . .
C8 C18 C11 118.5(14) . .
C8 C18 H18 120.7 . .
C11 C18 H18 120.7 . .
C29 N12 N6 107.9(12) . .
C24 C19 C23 119.4(13) . .
C24 C19 H19 120.3 . .
C23 C19 H19 120.3 . .
C22 C20 C28 118.8(14) . .
C22 C20 C33 120.7(13) . .
C28 C20 C33 120.5(13) . .
C15 C21 C31 120.5(14) . .
C15 C21 H21 119.7 . .
C31 C21 H21 119.7 . .
C20 C22 C30 121.6(13) . .
C20 C22 H22 119.2 . .
C30 C22 H22 119.2 . .
C34 C23 C19 118.4(13) . .
C34 C23 C26 122.0(13) . .
C19 C23 C26 119.5(13) . .
C13 C24 C19 122.2(13) . .
C13 C24 H24 118.9 . .
C19 C24 H24 118.9 . .
N11 C25 N4 111.6(13) . .
N11 C25 H25 124.2 . .
N4 C25 H25 124.2 . .
C23 C26 C11 112.8(12) . .
C23 C26 H26A 109.0 . .
C11 C26 H26A 109.0 . .
C23 C26 H26B 109.0 . .
C11 C26 H26B 109.0 . .
H26A C26 H26B 107.8 . .
N10 C27 N1 109.6(12) . .
N10 C27 H27 125.2 . .
N1 C27 H27 125.2 . .
C20 C28 C2 121.4(13) . .
C20 C28 H28 119.3 . .
C2 C28 H28 119.3 . .
N12 C29 N2 109.5(13) . .
N12 C29 H29 125.3 . .
N2 C29 H29 125.3 . .
C22 C30 C10 119.7(13) . .
C22 C30 H30 120.1 . .
C10 C30 H30 120.1 . .
C17 C31 C21 120.7(13) . .
C17 C31 H31 119.6 . .
C21 C31 H31 119.6 . .
C13 C32 C34 119.1(14) . .
C13 C32 H32 120.4 . .
C34 C32 H32 120.4 . .
C17 C33 C20 114.9(11) . .
C17 C33 H33A 108.5 . .
C20 C33 H33A 108.5 . .
C17 C33 H33B 108.5 . .
C20 C33 H33B 108.5 . .
H33A C33 H33B 107.5 . .
C23 C34 C32 121.5(15) . .
C23 C34 H34 119.3 . .
C32 C34 H34 119.3 . .
C36 C35 H35A 109.5 . .
C36 C35 H35B 109.5 . .
H35A C35 H35B 109.5 . .
C36 C35 H35C 109.5 . .
H35A C35 H35C 109.5 . .
H35B C35 H35C 109.5 . .
N13 C36 C35 178(3) . .

loop_
_geom_bond_atom_site_label_1
_geom_bond_atom_site_label_2
_geom_bond_distance
_geom_bond_site_symmetry_2
Mo4 O7 1.687(8) .
Mo4 O3 1.755(8) .
Mo4 O5 1.944(8) .
Mo4 O2 1.961(7) .
Mo4 O1 2.138(7) .
Mo4 O1 2.377(7) 7_667
Mo4 Mo1 3.1912(12) .
Mo4 Mo3 3.2058(12) .
Mo1 O8 1.703(8) .
Mo1 O9 1.715(8) .
Mo1 O6 1.887(8) .
Mo1 O2 2.009(8) .
Mo1 O1 2.296(8) .
Mo1 O5 2.398(8) 7_667
Mo3 O10 1.690(9) .
Mo3 O11 1.711(8) .
Mo3 O4 1.892(8) .
Mo3 O5 2.000(8) .
Mo3 O1 2.302(7) .
Mo3 O2 2.355(8) 7_667
Mo2 O13 1.695(9) .
Mo2 O12 1.699(9) .
Mo2 O6 1.931(8) .
Mo2 O4 1.946(8) .
Mo2 O3 2.276(8) 7_667
Mo2 O1 2.518(8) .
Ag2 N5 2.193(12) .
Ag2 N9 2.205(11) .
Ag2 N8 2.395(11) 8_556
Ag1 N7 2.242(11) .
Ag1 N6 2.248(11) 8_566
Ag1 N10 2.331(12) 8_556
O1 Mo4 2.377(7) 7_667
O2 Mo3 2.355(8) 7_667
O3 Mo2 2.276(8) 7_667
O5 Mo1 2.398(8) 7_667
N1 C27 1.375(17) .
N1 C9 1.381(16) .
N1 C1 1.438(16) .
N2 C4 1.325(16) .
N2 C29 1.395(17) .
N2 C10 1.452(17) .
N3 C12 1.344(16) .
N3 C6 1.366(16) .
N3 C15 1.441(17) .
N4 C16 1.358(16) .
N4 C25 1.367(17) .
N4 C13 1.426(17) .
N5 C6 1.331(17) .
N5 N7 1.389(14) .
N6 C4 1.330(17) .
N6 N12 1.398(17) .
N6 Ag1 2.248(11) 8_465
N7 C12 1.329(17) .
N8 C9 1.277(17) .
N8 N10 1.377(14) .
N8 Ag2 2.395(11) 8_455
N9 C16 1.299(18) .
N9 N11 1.387(17) .
N10 C27 1.296(18) .
N10 Ag1 2.331(12) 8_455
C1 C8 1.364(19) .
C1 C14 1.368(18) .
C2 C28 1.390(19) .
C2 C10 1.402(17) .
C2 H2 0.9300 .
C3 C5 1.384(17) .
C3 C15 1.390(18) .
C3 H3 0.9300 .
C4 H4 0.9300 .
C5 C17 1.39(2) .
C5 H5 0.9300 .
N11 C25 1.293(19) .
C6 H6 0.9300 .
C7 C11 1.40(2) .
C7 C14 1.420(19) .
C7 H7 0.9300 .
C8 C18 1.39(2) .
C8 H8 0.9300 .
C9 H9 0.9300 .
C10 C30 1.390(19) .
C11 C18 1.40(2) .
C11 C26 1.54(2) .
C12 H12 0.9300 .
C13 C24 1.33(2) .
C13 C32 1.394(19) .
C14 H14 0.9300 .
C15 C21 1.375(18) .
C16 H16 0.9300 .
C17 C31 1.39(2) .
C17 C33 1.497(19) .
C18 H18 0.9300 .
N12 C29 1.28(2) .
C19 C24 1.39(2) .
C19 C23 1.392(19) .
C19 H19 0.9300 .
C20 C22 1.37(2) .
C20 C28 1.379(19) .
C20 C33 1.54(2) .
C21 C31 1.40(2) .
C21 H21 0.9300 .
C22 C30 1.38(2) .
C22 H22 0.9300 .
C23 C34 1.35(2) .
C23 C26 1.526(18) .
C24 H24 0.9300 .
C25 H25 0.9300 .
C26 H26A 0.9700 .
C26 H26B 0.9700 .
C27 H27 0.9300 .
C28 H28 0.9300 .
C29 H29 0.9300 .
C30 H30 0.9300 .
C31 H31 0.9300 .
C32 C34 1.40(2) .
C32 H32 0.9300 .
C33 H33A 0.9700 .
C33 H33B 0.9700 .
C34 H34 0.9300 .
